data_2101049
loop_
_publ_author_name
'Sundberg, M.'
'Zakharov, N. D.'
'Zibrov, I. P.'
'Barabanenkov, Yu. A.'
'Filonenko, V. P.'
'Werner, P.'

_publ_section_title
;
 Two high-pressure tungsten oxide structures of W~3~O~8~ stoichiometry
 deduced from high-resolution electron microscopy images
;
_journal_issue 6
_journal_name_full 'Acta Crystallographica Section B'
_journal_page_first 951
_journal_page_last 958
_journal_paper_doi 10.1107/S0108768193005701
_journal_volume 49
_journal_year 1993
_chemical_formula_moiety 'O8 W3'
_chemical_formula_sum 'O8 W3'
_chemical_formula_weight 100.0
_symmetry_cell_setting orthorhombic
_symmetry_space_group_name_Hall 'C 2 2'
_symmetry_space_group_name_H-M 'C 2 2 2'
_cell_angle_alpha 90.00
_cell_angle_beta 90.00
_cell_angle_gamma 90.00
_cell_formula_units_Z 2
_cell_length_a 6.386
_cell_length_b 10.43
_cell_length_c 3.798
_cell_volume 252.970
_diffrn_radiation_type electron
_diffrn_radiation_wavelength 0.71069
_exptl_crystal_density_meas 180.0
_cod_data_source_file ab0311.cif
_cod_data_source_block ab0311a
_cod_original_cell_volume 253.0
_cod_database_code 2101049

loop_
_atom_site_label
_atom_site_fract_x
_atom_site_fract_y
_atom_site_fract_z
W1 .0 .0 .0
W2 .0 .324 .0
O1 .0 .5 .0
O2 .0 .0 .5
O3 .0 .302 .5
O4 .157 .152 .150
